data_2310574
loop_
_publ_author_name
'Ferguson, R.B.'
'Traill, R.J.'
'Taylor, W.H.'

_publ_section_title
;
 The crystal structures of low-temperature and high-temperature albites
;
_journal_name_full 'Acta Crystallographica (1,1948-23,1967)'
_journal_page_first 331
_journal_page_last 348
_journal_volume 11
_journal_year 1958
_chemical_formula_sum 'Al Na O8 Si3'
_chemical_name_systematic 'Na Al Si3 O8'
_space_group_IT_number 2
_symmetry_space_group_name_Hall '-P 1 (1/2*x+1/2*y,1/2*x-1/2*y,-z)'
_symmetry_space_group_name_H-M 'C -1'
_cell_angle_alpha 93.37
_cell_angle_beta 116.3
_cell_angle_gamma 90.28
_cell_formula_units_Z 4
_cell_length_a 8.149
_cell_length_b 12.88
_cell_length_c 7.106
_cell_volume 667.080
_citation_journal_id_ASTM ACCRA9
_cod_data_source_file Ferguson_ACCRA9_1958_262.cif
_cod_data_source_block Al1Na1O8Si3
_cod_original_cell_volume 667.08
_cod_original_sg_symbol_H-M 'P -1 (a+b,a-b,-c)'
_cod_original_formula_sum 'Al1 Na1 O8 Si3'
_cod_database_code 2310574

loop_
_symmetry_equiv_pos_as_xyz
x,y,z
-x,-y,-z
x+1/2,y+1/2,z
-x+1/2,-y+1/2,-z

loop_
_atom_site_label
_atom_site_type_symbol
_atom_site_fract_x
_atom_site_fract_y
_atom_site_fract_z
_atom_site_occupancy
_atom_site_U_iso_or_equiv
O4 O-2 0.317 0.352 0.241 1 0.0
Al3 Al+3 0.69 0.109 0.322 0.25 0.0
Al2 Al+3 0.505 0.315 0.232 0.25 0.0
O7 O-2 0.195 0.112 0.388 1 0.0
Si3 Si+4 0.69 0.109 0.322 0.75 0.0
Si2 Si+4 0.505 0.315 0.232 0.75 0.0
Na1 Na+1 0.277 0.007 0.14 1 0.0
O2 O-2 0.6 0.99 0.272 1 0.0
O6 O-2 0.52 0.188 0.22 1 0.0
O3 O-2 0.808 0.123 0.189 1 0.0
O8 O-2 0.677 0.38 0.423 1 0.0
O5 O-2 0.008 0.291 0.266 1 0.0
Al1 Al+3 0.009 0.165 0.213 0.25 0.0
Si4 Si+4 0.184 0.377 0.354 0.75 0.0
Al4 Al+3 0.184 0.377 0.354 0.25 0.0
Si1 Si+4 0.009 0.165 0.213 0.75 0.0
O1 O-2 0.004 0.136 0.981 1 0.0
